data_4074740
loop_
_publ_author_name
'Geldbach, Tilmann J.'
'Laurenczy, G\'abor'
'Scopelliti, Rosario'
'Dyson, Paul J.'

_publ_section_title
;
 Synthesis of Imidazolium-Tethered Ruthenium(II)-Arene Complexes and Their
 Application in Biphasic Catalysis
;
_journal_issue 3
_journal_name_full Organometallics
_journal_page_first 733
_journal_paper_doi 10.1021/om050849u
_journal_volume 25
_journal_year 2006
_chemical_formula_sum 'C37 H39 B N2'
_chemical_formula_weight 522.51
_chemical_name_systematic
; 
 ? 
;
_space_group_IT_number 14
_symmetry_cell_setting monoclinic
_symmetry_space_group_name_Hall '-P 2yn'
_symmetry_space_group_name_H-M 'P 1 21/n 1'
_atom_sites_solution_hydrogens geom
_atom_sites_solution_primary direct
_atom_sites_solution_secondary difmap
_audit_creation_method SHELXL-97
_cell_angle_alpha 90.00
_cell_angle_beta 97.648(16)
_cell_angle_gamma 90.00
_cell_formula_units_Z 4
_cell_length_a 9.653(4)
_cell_length_b 30.884(10)
_cell_length_c 10.1847(8)
_cell_measurement_reflns_used 1253
_cell_measurement_temperature 140(2)
_cell_measurement_theta_max 19.49225
_cell_measurement_theta_min 1.3385
_cell_volume 3009.3(16)
_computing_cell_refinement 'Oxford Diffraction CrysAlis RED'
_computing_data_collection 'marresearch, mar345'
_computing_data_reduction 'Oxford Diffraction CrysAlis RED'
_computing_molecular_graphics 'Bruker SHELXTL'
_computing_publication_material 'Bruker SHELXTL'
_computing_structure_refinement 'SHELXL-97 (Sheldrick, 1997)'
_computing_structure_solution 'SHELXS-97 (Sheldrick, 1990)'
_diffrn_ambient_temperature 140(2)
_diffrn_measured_fraction_theta_full 0.950
_diffrn_measured_fraction_theta_max 0.950
_diffrn_measurement_device_type 'MAR345 IPDS'
_diffrn_measurement_method '60 images with deltaphi = 3 deg. and exp. time'
_diffrn_radiation_monochromator graphite
_diffrn_radiation_source 'fine-focus sealed tube'
_diffrn_radiation_type MoK\a
_diffrn_radiation_wavelength 0.71073
_diffrn_reflns_av_R_equivalents 0.0588
_diffrn_reflns_av_sigmaI/netI 0.0484
_diffrn_reflns_limit_h_max 11
_diffrn_reflns_limit_h_min -11
_diffrn_reflns_limit_k_max 36
_diffrn_reflns_limit_k_min -36
_diffrn_reflns_limit_l_max 11
_diffrn_reflns_limit_l_min -11
_diffrn_reflns_number 17799
_diffrn_reflns_theta_full 25.03
_diffrn_reflns_theta_max 25.03
_diffrn_reflns_theta_min 2.91
_exptl_absorpt_coefficient_mu 0.066
_exptl_absorpt_correction_type none
_exptl_crystal_colour colourless
_exptl_crystal_density_diffrn 1.153
_exptl_crystal_density_method 'not measured'
_exptl_crystal_description prismatic
_exptl_crystal_F_000 1120
_exptl_crystal_size_max 0.31
_exptl_crystal_size_mid 0.10
_exptl_crystal_size_min 0.10
_refine_diff_density_max 0.226
_refine_diff_density_min -0.224
_refine_diff_density_rms 0.056
_refine_ls_extinction_coef 0.0065(11)
_refine_ls_extinction_expression Fc^*^=kFc[1+0.001xFc^2^\l^3^/sin(2\q)]^-1/4^
_refine_ls_extinction_method SHELXL
_refine_ls_goodness_of_fit_ref 1.093
_refine_ls_hydrogen_treatment constr
_refine_ls_matrix_type full
_refine_ls_number_parameters 362
_refine_ls_number_reflns 5048
_refine_ls_number_restraints 0
_refine_ls_restrained_S_all 1.093
_refine_ls_R_factor_all 0.0987
_refine_ls_R_factor_gt 0.0686
_refine_ls_shift/su_max 0.000
_refine_ls_shift/su_mean 0.000
_refine_ls_structure_factor_coef Fsqd
_refine_ls_weighting_details 'calc w=1/[\s^2^(Fo^2^)+(0.0631P)^2^+2.6765P] where P=(Fo^2^+2Fc^2^)/3'
_refine_ls_weighting_scheme calc
_refine_ls_wR_factor_gt 0.1593
_refine_ls_wR_factor_ref 0.1857
_reflns_number_gt 3423
_reflns_number_total 5048
_reflns_threshold_expression >2sigma(I)
_cod_data_source_file om050849usi20051004_052355.cif
_cod_data_source_block pd131
_cod_depositor_comments
;
The following automatic conversions were performed:

'_symmetry_cell_setting' value 'Monoclinic' changed to 'monoclinic'
according to /home/saulius/struct/CIF-dictionaries/cif_core.dic
dictionary named 'cif_core.dic' version 2.4.1 from 2010-06-29.

Automatic conversion script
Id: cif_fix_values 1715 2011-07-08 13:25:40Z adriana 
;
_cod_original_cell_volume 3009.2(15)
_cod_original_sg_symbol_H-M P2(1)/n
_cod_database_code 4074740

loop_
_symmetry_equiv_pos_as_xyz
'x, y, z'
'-x+1/2, y+1/2, -z+1/2'
'-x, -y, -z'
'x-1/2, -y-1/2, z-1/2'

loop_
_atom_site_label
_atom_site_type_symbol
_atom_site_fract_x
_atom_site_fract_y
_atom_site_fract_z
_atom_site_U_iso_or_equiv
_atom_site_adp_type
_atom_site_occupancy
_atom_site_symmetry_multiplicity
_atom_site_calc_flag
_atom_site_refinement_flags
N1 N -0.0537(3) 0.13563(8) 0.7484(2) 0.0396(6) Uani 1 1 d .
N2 N 0.0715(3) 0.16681(8) 0.6151(2) 0.0441(6) Uani 1 1 d .
C1 C 0.0175(3) 0.04404(10) 0.8289(3) 0.0450(7) Uani 1 1 d .
C2 C 0.1303(3) 0.04144(11) 0.9453(3) 0.0514(8) Uani 1 1 d .
H2A H 0.1577 0.0712 0.9739 0.062 Uiso 1 1 calc R
H2B H 0.0917 0.0271 1.0196 0.062 Uiso 1 1 calc R
C3 C 0.2575(4) 0.01747(10) 0.9187(4) 0.0543(8) Uani 1 1 d .
H3 H 0.3305 0.0133 0.9899 0.065 Uiso 1 1 calc R
C4 C 0.2744(4) 0.00166(11) 0.8016(4) 0.0626(10) Uani 1 1 d .
H4 H 0.3589 -0.0131 0.7924 0.075 Uiso 1 1 calc R
C5 C 0.1666(4) 0.00591(13) 0.6827(4) 0.0690(11) Uani 1 1 d .
H5A H 0.2067 0.0227 0.6139 0.083 Uiso 1 1 calc R
H5B H 0.1431 -0.0233 0.6463 0.083 Uiso 1 1 calc R
C6 C 0.0359(4) 0.02758(11) 0.7115(3) 0.0564(9) Uani 1 1 d .
H6 H -0.0393 0.0298 0.6415 0.068 Uiso 1 1 calc R
C7 C -0.1167(3) 0.06655(10) 0.8501(3) 0.0485(8) Uani 1 1 d .
H7A H -0.1499 0.0544 0.9303 0.058 Uiso 1 1 calc R
H7B H -0.1886 0.0602 0.7738 0.058 Uiso 1 1 calc R
C8 C -0.1028(3) 0.11582(9) 0.8660(3) 0.0422(7) Uani 1 1 d .
H8A H -0.1945 0.1283 0.8787 0.051 Uiso 1 1 calc R
H8B H -0.0358 0.1225 0.9457 0.051 Uiso 1 1 calc R
C9 C 0.0691(3) 0.15460(9) 0.7412(3) 0.0392(7) Uani 1 1 d .
C10 C -0.0541(3) 0.15505(10) 0.5409(3) 0.0465(7) Uani 1 1 d .
H10 H -0.0802 0.1597 0.4487 0.056 Uiso 1 1 calc R
C11 C -0.1316(3) 0.13578(10) 0.6242(3) 0.0465(7) Uani 1 1 d .
H11 H -0.2231 0.1244 0.6020 0.056 Uiso 1 1 calc R
C12 C 0.1845(4) 0.19074(12) 0.5644(3) 0.0565(9) Uani 1 1 d .
H12A H 0.1772 0.2215 0.5855 0.085 Uiso 1 1 calc R
H12B H 0.1768 0.1871 0.4681 0.085 Uiso 1 1 calc R
H12C H 0.2750 0.1796 0.6056 0.085 Uiso 1 1 calc R
C13 C 0.1840(3) 0.16183(11) 0.8506(3) 0.0516(8) Uani 1 1 d .
H13A H 0.1466 0.1611 0.9355 0.077 Uiso 1 1 calc R
H13B H 0.2270 0.1901 0.8395 0.077 Uiso 1 1 calc R
H13C H 0.2544 0.1390 0.8494 0.077 Uiso 1 1 calc R
B1 B 0.6029(4) 0.14942(10) 0.1584(3) 0.0387(7) Uani 1 1 d .
C20 C 0.7730(3) 0.15112(9) 0.1850(3) 0.0379(6) Uani 1 1 d .
C21 C 0.8518(3) 0.18965(10) 0.1935(3) 0.0452(7) Uani 1 1 d .
H21 H 0.8031 0.2165 0.1876 0.054 Uiso 1 1 calc R
C22 C 0.9973(3) 0.19051(12) 0.2100(3) 0.0517(8) Uani 1 1 d .
H22 H 1.0448 0.2175 0.2148 0.062 Uiso 1 1 calc R
C23 C 1.0736(3) 0.15217(12) 0.2194(3) 0.0530(8) Uani 1 1 d .
H23 H 1.1729 0.1525 0.2311 0.064 Uiso 1 1 calc R
C24 C 1.0005(3) 0.11341(11) 0.2111(3) 0.0512(8) Uani 1 1 d .
H24 H 1.0501 0.0868 0.2183 0.061 Uiso 1 1 calc R
C25 C 0.8553(3) 0.11317(10) 0.1925(3) 0.0451(7) Uani 1 1 d .
H25 H 0.8088 0.0860 0.1845 0.054 Uiso 1 1 calc R
C30 C 0.5410(3) 0.10930(9) 0.2416(3) 0.0398(7) Uani 1 1 d .
C31 C 0.6127(3) 0.09431(9) 0.3625(3) 0.0435(7) Uani 1 1 d .
H31 H 0.7032 0.1055 0.3919 0.052 Uiso 1 1 calc R
C32 C 0.5560(4) 0.06367(10) 0.4407(3) 0.0477(8) Uani 1 1 d .
H32 H 0.6069 0.0550 0.5227 0.057 Uiso 1 1 calc R
C33 C 0.4258(4) 0.04588(10) 0.3995(3) 0.0526(8) Uani 1 1 d .
H33 H 0.3872 0.0248 0.4521 0.063 Uiso 1 1 calc R
C34 C 0.3531(4) 0.05926(11) 0.2804(3) 0.0538(8) Uani 1 1 d .
H34 H 0.2643 0.0470 0.2502 0.065 Uiso 1 1 calc R
C35 C 0.4090(3) 0.09061(10) 0.2043(3) 0.0472(7) Uani 1 1 d .
H35 H 0.3557 0.0997 0.1239 0.057 Uiso 1 1 calc R
C40 C 0.5638(3) 0.14385(9) -0.0030(3) 0.0379(7) Uani 1 1 d .
C41 C 0.5381(3) 0.10374(10) -0.0671(3) 0.0426(7) Uani 1 1 d .
H41 H 0.5368 0.0785 -0.0141 0.051 Uiso 1 1 calc R
C42 C 0.5148(3) 0.09926(10) -0.2039(3) 0.0474(8) Uani 1 1 d .
H42 H 0.4972 0.0714 -0.2419 0.057 Uiso 1 1 calc R
C43 C 0.5169(3) 0.13505(10) -0.2852(3) 0.0452(7) Uani 1 1 d .
H43 H 0.4998 0.1321 -0.3788 0.054 Uiso 1 1 calc R
C44 C 0.5446(3) 0.17548(10) -0.2268(3) 0.0446(7) Uani 1 1 d .
H44 H 0.5480 0.2004 -0.2809 0.053 Uiso 1 1 calc R
C45 C 0.5672(3) 0.17940(9) -0.0896(3) 0.0412(7) Uani 1 1 d .
H45 H 0.5858 0.2073 -0.0523 0.049 Uiso 1 1 calc R
C50 C 0.5309(3) 0.19258(9) 0.2176(3) 0.0378(6) Uani 1 1 d .
C51 C 0.4153(3) 0.21493(9) 0.1526(3) 0.0426(7) Uani 1 1 d .
H51 H 0.3807 0.2071 0.0642 0.051 Uiso 1 1 calc R
C52 C 0.3487(3) 0.24831(10) 0.2125(3) 0.0476(7) Uani 1 1 d .
H52 H 0.2709 0.2626 0.1644 0.057 Uiso 1 1 calc R
C53 C 0.3955(3) 0.26061(10) 0.3414(3) 0.0478(8) Uani 1 1 d .
H53 H 0.3502 0.2831 0.3830 0.057 Uiso 1 1 calc R
C54 C 0.5101(4) 0.23927(10) 0.4084(3) 0.0551(9) Uani 1 1 d .
H54 H 0.5440 0.2472 0.4969 0.066 Uiso 1 1 calc R
C55 C 0.5757(4) 0.20646(10) 0.3475(3) 0.0476(8) Uani 1 1 d .
H55 H 0.6546 0.1927 0.3958 0.057 Uiso 1 1 calc R

loop_
_atom_site_aniso_label
_atom_site_aniso_U_11
_atom_site_aniso_U_22
_atom_site_aniso_U_33
_atom_site_aniso_U_23
_atom_site_aniso_U_13
_atom_site_aniso_U_12
N1 0.0386(15) 0.0421(14) 0.0381(13) -0.0019(10) 0.0048(10) -0.0006(11)
N2 0.0471(16) 0.0459(15) 0.0385(14) 0.0027(10) 0.0030(11) -0.0017(12)
C1 0.0456(19) 0.0394(16) 0.0510(18) 0.0000(13) 0.0106(13) -0.0028(13)
C2 0.054(2) 0.0451(18) 0.056(2) -0.0004(14) 0.0090(15) 0.0042(15)
C3 0.046(2) 0.0413(18) 0.076(2) -0.0045(16) 0.0073(16) 0.0001(14)
C4 0.060(2) 0.046(2) 0.085(3) -0.0049(17) 0.0232(19) 0.0036(17)
C5 0.085(3) 0.063(2) 0.064(2) -0.0025(17) 0.027(2) 0.016(2)
C6 0.066(2) 0.052(2) 0.052(2) -0.0003(14) 0.0099(16) 0.0055(17)
C7 0.052(2) 0.0457(18) 0.0486(18) 0.0031(13) 0.0104(14) -0.0040(14)
C8 0.0377(17) 0.0488(18) 0.0415(16) 0.0017(12) 0.0096(12) 0.0025(13)
C9 0.0363(17) 0.0409(16) 0.0401(17) -0.0002(12) 0.0044(12) 0.0042(13)
C10 0.0470(19) 0.0556(19) 0.0361(17) 0.0000(13) 0.0023(13) -0.0006(15)
C11 0.0439(19) 0.0556(19) 0.0384(17) -0.0026(13) -0.0001(13) -0.0020(14)
C12 0.052(2) 0.064(2) 0.053(2) 0.0117(15) 0.0057(15) -0.0119(17)
C13 0.044(2) 0.065(2) 0.0442(18) 0.0014(14) 0.0005(13) -0.0032(15)
B1 0.043(2) 0.0371(17) 0.0365(18) 0.0003(13) 0.0067(13) 0.0022(14)
C20 0.0386(17) 0.0434(16) 0.0313(15) 0.0023(11) 0.0037(11) -0.0020(13)
C21 0.0401(18) 0.0488(18) 0.0453(18) 0.0110(13) 0.0002(13) -0.0017(14)
C22 0.045(2) 0.063(2) 0.0456(19) 0.0123(14) 0.0020(14) -0.0097(16)
C23 0.0360(18) 0.083(3) 0.0405(18) 0.0025(15) 0.0057(13) 0.0012(17)
C24 0.048(2) 0.063(2) 0.0413(18) -0.0055(14) 0.0035(13) 0.0118(16)
C25 0.048(2) 0.0495(18) 0.0369(16) -0.0053(12) 0.0043(12) 0.0050(14)
C30 0.0447(18) 0.0364(15) 0.0389(16) -0.0028(11) 0.0076(12) 0.0049(13)
C31 0.0529(19) 0.0381(16) 0.0393(16) -0.0025(12) 0.0052(13) -0.0013(13)
C32 0.063(2) 0.0422(17) 0.0390(17) 0.0022(12) 0.0103(14) 0.0035(15)
C33 0.059(2) 0.0430(18) 0.060(2) 0.0089(14) 0.0230(16) 0.0045(16)
C34 0.0434(19) 0.0505(19) 0.069(2) 0.0091(15) 0.0139(16) 0.0011(15)
C35 0.0454(19) 0.0435(17) 0.0528(19) 0.0065(13) 0.0067(14) 0.0039(14)
C40 0.0332(16) 0.0420(16) 0.0388(16) 0.0005(11) 0.0058(11) -0.0001(12)
C41 0.0459(18) 0.0415(17) 0.0407(17) -0.0008(12) 0.0071(12) 0.0004(13)
C42 0.050(2) 0.0458(18) 0.0450(18) -0.0087(13) 0.0029(13) 0.0007(14)
C43 0.0427(18) 0.0569(19) 0.0361(16) -0.0048(13) 0.0051(12) 0.0018(14)
C44 0.0422(18) 0.0512(18) 0.0409(17) 0.0052(13) 0.0076(12) -0.0027(14)
C45 0.0412(18) 0.0418(16) 0.0409(17) -0.0022(12) 0.0061(12) -0.0047(13)
C50 0.0407(17) 0.0365(15) 0.0367(15) 0.0011(11) 0.0063(12) -0.0009(12)
C51 0.0372(17) 0.0456(17) 0.0445(17) -0.0035(12) 0.0033(12) -0.0029(13)
C52 0.0446(19) 0.0421(17) 0.057(2) 0.0003(14) 0.0083(14) 0.0029(14)
C53 0.053(2) 0.0394(17) 0.0543(19) -0.0019(13) 0.0182(15) -0.0011(14)
C54 0.081(3) 0.0467(19) 0.0376(18) -0.0051(13) 0.0064(15) 0.0073(17)
C55 0.055(2) 0.0431(17) 0.0437(18) -0.0015(13) 0.0019(14) 0.0096(14)

loop_
_atom_type_symbol
_atom_type_description
_atom_type_scat_dispersion_real
_atom_type_scat_dispersion_imag
_atom_type_scat_source
C C 0.0033 0.0016 'International Tables Vol C Tables 4.2.6.8 and 6.1.1.4'
H H 0.0000 0.0000 'International Tables Vol C Tables 4.2.6.8 and 6.1.1.4'
B B 0.0013 0.0007 'International Tables Vol C Tables 4.2.6.8 and 6.1.1.4'
N N 0.0061 0.0033 'International Tables Vol C Tables 4.2.6.8 and 6.1.1.4'

loop_
_geom_angle_atom_site_label_1
_geom_angle_atom_site_label_2
_geom_angle_atom_site_label_3
_geom_angle
C9 N1 C11 109.1(2)
C9 N1 C8 127.6(2)
C11 N1 C8 123.3(2)
C9 N2 C10 108.8(3)
C9 N2 C12 125.9(3)
C10 N2 C12 125.2(3)
C6 C1 C2 121.2(3)
C6 C1 C7 121.5(3)
C2 C1 C7 117.2(3)
C3 C2 C1 114.3(3)
C3 C2 H2A 108.7
C1 C2 H2A 108.7
C3 C2 H2B 108.7
C1 C2 H2B 108.7
H2A C2 H2B 107.6
C4 C3 C2 123.5(3)
C4 C3 H3 118.2
C2 C3 H3 118.2
C3 C4 C5 123.0(3)
C3 C4 H4 118.5
C5 C4 H4 118.5
C6 C5 C4 113.3(3)
C6 C5 H5A 108.9
C4 C5 H5A 108.9
C6 C5 H5B 108.9
C4 C5 H5B 108.9
H5A C5 H5B 107.7
C1 C6 C5 124.4(3)
C1 C6 H6 117.8
C5 C6 H6 117.8
C1 C7 C8 114.0(3)
C1 C7 H7A 108.8
C8 C7 H7A 108.8
C1 C7 H7B 108.8
C8 C7 H7B 108.8
H7A C7 H7B 107.6
N1 C8 C7 111.0(2)
N1 C8 H8A 109.4
C7 C8 H8A 109.4
N1 C8 H8B 109.4
C7 C8 H8B 109.4
H8A C8 H8B 108.0
N1 C9 N2 107.7(2)
N1 C9 C13 127.4(3)
N2 C9 C13 124.9(3)
C11 C10 N2 106.9(3)
C11 C10 H10 126.5
N2 C10 H10 126.5
C10 C11 N1 107.4(3)
C10 C11 H11 126.3
N1 C11 H11 126.3
N2 C12 H12A 109.5
N2 C12 H12B 109.5
H12A C12 H12B 109.5
N2 C12 H12C 109.5
H12A C12 H12C 109.5
H12B C12 H12C 109.5
C9 C13 H13A 109.5
C9 C13 H13B 109.5
H13A C13 H13B 109.5
C9 C13 H13C 109.5
H13A C13 H13C 109.5
H13B C13 H13C 109.5
C20 B1 C40 105.2(2)
C20 B1 C50 112.1(2)
C40 B1 C50 113.4(2)
C20 B1 C30 111.3(2)
C40 B1 C30 112.5(2)
C50 B1 C30 102.6(2)
C21 C20 C25 113.8(3)
C21 C20 B1 124.2(3)
C25 C20 B1 121.9(3)
C22 C21 C20 123.4(3)
C22 C21 H21 118.3
C20 C21 H21 118.3
C23 C22 C21 120.6(3)
C23 C22 H22 119.7
C21 C22 H22 119.7
C24 C23 C22 118.0(3)
C24 C23 H23 121.0
C22 C23 H23 121.0
C23 C24 C25 120.6(3)
C23 C24 H24 119.7
C25 C24 H24 119.7
C24 C25 C20 123.5(3)
C24 C25 H25 118.2
C20 C25 H25 118.2
C35 C30 C31 115.1(3)
C35 C30 B1 123.0(3)
C31 C30 B1 121.6(3)
C32 C31 C30 122.5(3)
C32 C31 H31 118.7
C30 C31 H31 118.7
C33 C32 C31 120.4(3)
C33 C32 H32 119.8
C31 C32 H32 119.8
C34 C33 C32 118.8(3)
C34 C33 H33 120.6
C32 C33 H33 120.6
C33 C34 C35 120.5(3)
C33 C34 H34 119.8
C35 C34 H34 119.8
C34 C35 C30 122.7(3)
C34 C35 H35 118.7
C30 C35 H35 118.7
C41 C40 C45 114.4(3)
C41 C40 B1 123.9(3)
C45 C40 B1 121.4(2)
C42 C41 C40 123.3(3)
C42 C41 H41 118.4
C40 C41 H41 118.4
C43 C42 C41 120.5(3)
C43 C42 H42 119.7
C41 C42 H42 119.7
C42 C43 C44 118.6(3)
C42 C43 H43 120.7
C44 C43 H43 120.7
C45 C44 C43 120.1(3)
C45 C44 H44 119.9
C43 C44 H44 119.9
C44 C45 C40 123.1(3)
C44 C45 H45 118.4
C40 C45 H45 118.4
C51 C50 C55 114.9(3)
C51 C50 B1 124.9(3)
C55 C50 B1 119.9(3)
C52 C51 C50 122.8(3)
C52 C51 H51 118.6
C50 C51 H51 118.6
C53 C52 C51 120.4(3)
C53 C52 H52 119.8
C51 C52 H52 119.8
C52 C53 C54 118.3(3)
C52 C53 H53 120.8
C54 C53 H53 120.8
C55 C54 C53 120.7(3)
C55 C54 H54 119.7
C53 C54 H54 119.7
C54 C55 C50 123.0(3)
C54 C55 H55 118.5
C50 C55 H55 118.5

loop_
_geom_bond_atom_site_label_1
_geom_bond_atom_site_label_2
_geom_bond_distance
N1 C9 1.334(4)
N1 C11 1.382(4)
N1 C8 1.478(4)
N2 C9 1.342(4)
N2 C10 1.389(4)
N2 C12 1.467(4)
C1 C6 1.333(4)
C1 C2 1.502(4)
C1 C7 1.510(4)
C2 C3 1.490(5)
C2 H2A 0.9900
C2 H2B 0.9900
C3 C4 1.319(5)
C3 H3 0.9500
C4 C5 1.493(5)
C4 H4 0.9500
C5 C6 1.492(5)
C5 H5A 0.9900
C5 H5B 0.9900
C6 H6 0.9500
C7 C8 1.534(4)
C7 H7A 0.9900
C7 H7B 0.9900
C8 H8A 0.9900
C8 H8B 0.9900
C9 C13 1.481(4)
C10 C11 1.343(4)
C10 H10 0.9500
C11 H11 0.9500
C12 H12A 0.9800
C12 H12B 0.9800
C12 H12C 0.9800
C13 H13A 0.9800
C13 H13B 0.9800
C13 H13C 0.9800
B1 C20 1.629(4)
B1 C40 1.646(4)
B1 C50 1.654(4)
B1 C30 1.657(4)
C20 C21 1.409(4)
C20 C25 1.412(4)
C21 C22 1.392(4)
C21 H21 0.9500
C22 C23 1.391(5)
C22 H22 0.9500
C23 C24 1.387(5)
C23 H23 0.9500
C24 C25 1.389(4)
C24 H24 0.9500
C25 H25 0.9500
C30 C35 1.404(4)
C30 C31 1.408(4)
C31 C32 1.395(4)
C31 H31 0.9500
C32 C33 1.384(5)
C32 H32 0.9500
C33 C34 1.381(5)
C33 H33 0.9500
C34 C35 1.393(4)
C34 H34 0.9500
C35 H35 0.9500
C40 C41 1.406(4)
C40 C45 1.411(4)
C41 C42 1.388(4)
C41 H41 0.9500
C42 C43 1.383(4)
C42 H42 0.9500
C43 C44 1.393(4)
C43 H43 0.9500
C44 C45 1.391(4)
C44 H44 0.9500
C45 H45 0.9500
C50 C51 1.401(4)
C50 C55 1.403(4)
C51 C52 1.397(4)
C51 H51 0.9500
C52 C53 1.383(4)
C52 H52 0.9500
C53 C54 1.386(5)
C53 H53 0.9500
C54 C55 1.385(4)
C54 H54 0.9500
C55 H55 0.9500

loop_
_geom_torsion_atom_site_label_1
_geom_torsion_atom_site_label_2
_geom_torsion_atom_site_label_3
_geom_torsion_atom_site_label_4
_geom_torsion
C6 C1 C2 C3 -2.8(4)
C7 C1 C2 C3 177.9(3)
C1 C2 C3 C4 3.4(5)
C2 C3 C4 C5 -0.4(6)
C3 C4 C5 C6 -3.1(5)
C2 C1 C6 C5 -0.8(5)
C7 C1 C6 C5 178.5(3)
C4 C5 C6 C1 3.7(5)
C6 C1 C7 C8 -108.0(3)
C2 C1 C7 C8 71.3(3)
C9 N1 C8 C7 -112.0(3)
C11 N1 C8 C7 65.9(4)
C1 C7 C8 N1 58.6(3)
C11 N1 C9 N2 -0.1(3)
C8 N1 C9 N2 178.1(3)
C11 N1 C9 C13 179.4(3)
C8 N1 C9 C13 -2.5(5)
C10 N2 C9 N1 0.0(3)
C12 N2 C9 N1 176.9(3)
C10 N2 C9 C13 -179.5(3)
C12 N2 C9 C13 -2.5(5)
C9 N2 C10 C11 0.2(3)
C12 N2 C10 C11 -176.8(3)
N2 C10 C11 N1 -0.2(3)
C9 N1 C11 C10 0.2(3)
C8 N1 C11 C10 -178.0(3)
C40 B1 C20 C21 93.8(3)
C50 B1 C20 C21 -29.9(4)
C30 B1 C20 C21 -144.2(3)
C40 B1 C20 C25 -81.7(3)
C50 B1 C20 C25 154.7(2)
C30 B1 C20 C25 40.4(3)
C25 C20 C21 C22 -1.0(4)
B1 C20 C21 C22 -176.8(3)
C20 C21 C22 C23 -0.1(5)
C21 C22 C23 C24 0.3(4)
C22 C23 C24 C25 0.7(4)
C23 C24 C25 C20 -2.0(4)
C21 C20 C25 C24 2.1(4)
B1 C20 C25 C24 178.0(3)
C20 B1 C30 C35 -156.9(3)
C40 B1 C30 C35 -39.2(4)
C50 B1 C30 C35 83.0(3)
C20 B1 C30 C31 29.2(4)
C40 B1 C30 C31 146.9(3)
C50 B1 C30 C31 -90.9(3)
C35 C30 C31 C32 -1.0(4)
B1 C30 C31 C32 173.3(3)
C30 C31 C32 C33 1.6(5)
C31 C32 C33 C34 -0.5(5)
C32 C33 C34 C35 -1.0(5)
C33 C34 C35 C30 1.5(5)
C31 C30 C35 C34 -0.5(4)
B1 C30 C35 C34 -174.8(3)
C20 B1 C40 C41 95.1(3)
C50 B1 C40 C41 -142.1(3)
C30 B1 C40 C41 -26.2(4)
C20 B1 C40 C45 -78.5(3)
C50 B1 C40 C45 44.4(4)
C30 B1 C40 C45 160.2(3)
C45 C40 C41 C42 -1.5(4)
B1 C40 C41 C42 -175.4(3)
C40 C41 C42 C43 0.5(5)
C41 C42 C43 C44 0.8(5)
C42 C43 C44 C45 -1.0(5)
C43 C44 C45 C40 0.0(5)
C41 C40 C45 C44 1.2(4)
B1 C40 C45 C44 175.3(3)
C20 B1 C50 C51 138.5(3)
C40 B1 C50 C51 19.6(4)
C30 B1 C50 C51 -102.0(3)
C20 B1 C50 C55 -48.5(4)
C40 B1 C50 C55 -167.5(3)
C30 B1 C50 C55 71.0(3)
C55 C50 C51 C52 -0.4(4)
B1 C50 C51 C52 172.8(3)
C50 C51 C52 C53 -0.3(5)
C51 C52 C53 C54 0.5(5)
C52 C53 C54 C55 -0.1(5)
C53 C54 C55 C50 -0.7(5)
C51 C50 C55 C54 0.9(5)
B1 C50 C55 C54 -172.7(3)
